data_1544557
loop_
_publ_author_name
'Lin, Heyang'
'Chang, Xueping'
'Yan, Dongpeng'
'Fang, Wei-Hai'
'Cui, Ganglong'

_publ_section_title
;
 Tuning excited-state-intramolecular-proton-transfer (ESIPT) process and
 emission by cocrystal formation: a combined experimental and theoretical
 study.
;
_journal_issue 3
_journal_name_full 'Chemical science'
_journal_page_first 2086
_journal_page_last 2090
_journal_paper_doi 10.1039/c6sc04354b
_journal_volume 8
_journal_year 2017
_chemical_formula_moiety 'C10 F8, C13 H11 N3 O'
_chemical_formula_sum 'C23 H11 F8 N3 O'
_chemical_formula_weight 497.35
_chemical_name_systematic
;
 ? 
;
_space_group_crystal_system monoclinic
_space_group_IT_number 14
_space_group_name_Hall '-P 2ybc'
_space_group_name_H-M_alt 'P 1 21/c 1'
_symmetry_space_group_name_Hall '-P 2ybc'
_symmetry_space_group_name_H-M 'P 1 21/c 1'
_atom_sites_solution_hydrogens geom
_atom_sites_solution_primary direct
_atom_sites_solution_secondary difmap
_audit_creation_date 2014-03-19
_audit_creation_method
;
  Olex2 1.1
  (compiled 2011.02.15 svn.r1672, GUI svn.r3494)
;
_audit_update_record
;
2016-02-19 deposited with the CCDC.
2016-11-14 downloaded from the CCDC.
;
_cell_angle_alpha 90.00
_cell_angle_beta 94.939(8)
_cell_angle_gamma 90.00
_cell_formula_units_Z 4
_cell_length_a 6.5595(9)
_cell_length_b 41.849(3)
_cell_length_c 6.9922(5)
_cell_measurement_reflns_used 1218
_cell_measurement_temperature 97.3
_cell_measurement_theta_max 29.4775
_cell_measurement_theta_min 2.9182
_cell_volume 1912.3(3)
_computing_cell_refinement
;
CrysAlisPro, Agilent Technologies,
Version 1.171.35.11 (release 16-05-2011 CrysAlis171 .NET)
(compiled May 16 2011,17:55:39)
;
_computing_data_collection
;
CrysAlisPro, Agilent Technologies,
Version 1.171.35.11 (release 16-05-2011 CrysAlis171 .NET)
(compiled May 16 2011,17:55:39)
;
_computing_data_reduction
;
CrysAlisPro, Agilent Technologies,
Version 1.171.35.11 (release 16-05-2011 CrysAlis171 .NET)
(compiled May 16 2011,17:55:39)
;
_computing_molecular_graphics
;
O. V. Dolomanov, L. J. Bourhis, R. J. Gildea, J. A. K. Howard and H. Puschmann,
OLEX2: a complete structure solution, refinement and analysis program.
J. Appl. Cryst. (2009). 42, 339-341.
;
_computing_publication_material
;
O. V. Dolomanov, L. J. Bourhis, R. J. Gildea, J. A. K. Howard and H. Puschmann,
OLEX2: a complete structure solution, refinement and analysis program.
J. Appl. Cryst. (2009). 42, 339-341.
;
_computing_structure_refinement 'SHELXL-97 (Sheldrick, 1997)'
_computing_structure_solution 'A short history of SHELX (Sheldrick, 2007)/Bruker'
_diffrn_ambient_temperature 97.3
_diffrn_detector_area_resol_mean 16.0971
_diffrn_measured_fraction_theta_full 0.998
_diffrn_measured_fraction_theta_max 0.998
_diffrn_measurement_details
;
#__ type_ start__ end____ width___ exp.time_
  1 omega  -49.00   38.00   0.5000   13.0000
omega____ theta____ kappa____ phi______ frames
    -       18.6043  -77.0000  -60.0000 174

#__ type_ start__ end____ width___ exp.time_
  2 omega   11.00   37.00   0.5000   13.0000
omega____ theta____ kappa____ phi______ frames
    -       18.6043  -37.0000   60.0000 52

#__ type_ start__ end____ width___ exp.time_
  3 omega   -8.00   54.50   0.5000   13.0000
omega____ theta____ kappa____ phi______ frames
    -       18.6043   77.0000   60.0000 125
;
_diffrn_measurement_device_type 'Xcalibur, Eos, Gemini'
_diffrn_measurement_method '\w scans'
_diffrn_orient_matrix_UB_11 -0.0752113000
_diffrn_orient_matrix_UB_12 -0.0056861000
_diffrn_orient_matrix_UB_13 -0.0708228000
_diffrn_orient_matrix_UB_21 -0.0776224000
_diffrn_orient_matrix_UB_22 0.0074513000
_diffrn_orient_matrix_UB_23 0.0489735000
_diffrn_orient_matrix_UB_31 0.0107418000
_diffrn_orient_matrix_UB_32 0.0141286000
_diffrn_orient_matrix_UB_33 -0.0541217000
_diffrn_radiation_monochromator graphite
_diffrn_radiation_type 'Mo K\a'
_diffrn_radiation_wavelength 0.7107
_diffrn_reflns_av_R_equivalents 0.0486
_diffrn_reflns_av_unetI/netI 0.0678
_diffrn_reflns_limit_h_max 8
_diffrn_reflns_limit_h_min -5
_diffrn_reflns_limit_k_max 51
_diffrn_reflns_limit_k_min -50
_diffrn_reflns_limit_l_max 7
_diffrn_reflns_limit_l_min -8
_diffrn_reflns_number 8680
_diffrn_reflns_theta_full 25.99
_diffrn_reflns_theta_max 25.99
_diffrn_reflns_theta_min 2.96
_diffrn_source 'Enhance (Mo) X-ray Source'
_exptl_absorpt_coefficient_mu 0.162
_exptl_absorpt_correction_T_max 1.00000
_exptl_absorpt_correction_T_min 0.73588
_exptl_absorpt_correction_type multi-scan
_exptl_absorpt_process_details
;
CrysAlisPro, Agilent Technologies,
Version 1.171.35.11 (release 16-05-2011 CrysAlis171 .NET)
(compiled May 16 2011,17:55:39)
Empirical absorption correction using spherical harmonics,
 implemented in SCALE3 ABSPACK scaling algorithm.
;
_exptl_crystal_colour colorless
_exptl_crystal_density_diffrn 1.727
_exptl_crystal_density_method 'not measured'
_exptl_crystal_description block
_exptl_crystal_F_000 1000
_exptl_crystal_size_max 0.70
_exptl_crystal_size_mid 0.08
_exptl_crystal_size_min 0.01
_refine_diff_density_max 0.274
_refine_diff_density_min -0.361
_refine_diff_density_rms 0.071
_refine_ls_extinction_method none
_refine_ls_goodness_of_fit_ref 1.090
_refine_ls_hydrogen_treatment mixed
_refine_ls_matrix_type full
_refine_ls_number_parameters 318
_refine_ls_number_reflns 3752
_refine_ls_number_restraints 0
_refine_ls_restrained_S_all 1.090
_refine_ls_R_factor_all 0.0920
_refine_ls_R_factor_gt 0.0642
_refine_ls_shift/su_max 0.001
_refine_ls_shift/su_mean 0.000
_refine_ls_structure_factor_coef Fsqd
_refine_ls_weighting_details 'calc w=1/[\s^2^(Fo^2^)+(0.0431P)^2^+1.4996P] where P=(Fo^2^+2Fc^2^)/3'
_refine_ls_weighting_scheme calc
_refine_ls_wR_factor_gt 0.1307
_refine_ls_wR_factor_ref 0.1452
_reflns_number_gt 2728
_reflns_number_total 3752
_reflns_threshold_expression >2sigma(I)
_cod_data_source_file c6sc04354b2.cif
_cod_data_source_block exp_1997
_cod_depositor_comments
;Adding full bibliography for 1544557--1544558.cif.

 Adding full bibliography for 1544557--1544558.cif.
;
_cod_database_code 1544557
_reflns_odcompleteness_completeness 90.54
_reflns_odcompleteness_iscentric 1
_reflns_odcompleteness_theta 26.32

loop_
_space_group_symop_id
_space_group_symop_operation_xyz
1 'x, y, z'
2 '-x, y+1/2, -z+1/2'
3 '-x, -y, -z'
4 'x, -y-1/2, z-1/2'

loop_
_atom_site_label
_atom_site_type_symbol
_atom_site_fract_x
_atom_site_fract_y
_atom_site_fract_z
_atom_site_U_iso_or_equiv
_atom_site_adp_type
_atom_site_occupancy
_atom_site_symmetry_multiplicity
_atom_site_calc_flag
_atom_site_refinement_flags
F1 F 0.1718(3) 0.09263(4) 0.4995(3) 0.0215(5) Uani 1 1 d .
F4 F -0.5950(3) 0.06048(4) 0.1943(3) 0.0225(5) Uani 1 1 d .
F5 F -0.6931(3) 0.12075(4) 0.1690(3) 0.0222(5) Uani 1 1 d .
F8 F 0.0710(3) 0.15222(4) 0.4853(3) 0.0242(5) Uani 1 1 d .
F2 F 0.0725(3) 0.03150(4) 0.4219(3) 0.0237(5) Uani 1 1 d .
F7 F -0.2128(3) 0.19723(4) 0.4023(3) 0.0242(5) Uani 1 1 d .
F3 F -0.3097(3) 0.01560(4) 0.2778(3) 0.0263(5) Uani 1 1 d .
F6 F -0.5921(3) 0.18187(4) 0.2463(3) 0.0241(5) Uani 1 1 d .
C23 C -0.3616(5) 0.10248(7) 0.2946(4) 0.0157(7) Uani 1 1 d .
C22 C -0.1613(5) 0.11069(7) 0.3757(4) 0.0149(7) Uani 1 1 d .
C19 C -0.4544(5) 0.15855(7) 0.2875(5) 0.0174(7) Uani 1 1 d .
C21 C -0.1166(5) 0.14340(7) 0.4103(4) 0.0164(7) Uani 1 1 d .
C15 C -0.0654(5) 0.05468(7) 0.3830(5) 0.0170(7) Uani 1 1 d .
C14 C -0.0171(5) 0.08588(7) 0.4185(4) 0.0159(7) Uani 1 1 d .
N1 N -0.1126(4) 0.12482(6) 0.8868(4) 0.0190(6) Uani 1 1 d .
C20 C -0.2591(5) 0.16646(7) 0.3690(5) 0.0188(7) Uani 1 1 d .
N2 N -0.3015(4) 0.13614(6) 0.8370(4) 0.0166(6) Uani 1 1 d .
O1 O -0.0104(3) 0.18258(5) 1.0124(4) 0.0246(6) Uani 1 1 d .
H1 H 0.0151 0.1635 0.9848 0.037 Uiso 1 1 calc R
C17 C -0.4065(5) 0.06971(8) 0.2641(5) 0.0173(7) Uani 1 1 d .
N3 N -0.4481(4) 0.11487(6) 0.7855(4) 0.0192(6) Uani 1 1 d .
C18 C -0.5033(5) 0.12724(7) 0.2511(4) 0.0159(7) Uani 1 1 d .
C12 C -0.5297(5) 0.18064(7) 0.7532(5) 0.0184(7) Uani 1 1 d .
H12 H -0.6254 0.1657 0.6955 0.022 Uiso 1 1 calc R
C16 C -0.2637(5) 0.04678(7) 0.3053(5) 0.0183(7) Uani 1 1 d .
C1 C -0.1364(5) 0.09292(7) 0.8659(5) 0.0171(7) Uani 1 1 d .
C13 C -0.7753(5) 0.22533(8) 0.6521(5) 0.0257(8) Uani 1 1 d .
H13A H -0.7978 0.2157 0.5241 0.039 Uiso 1 1 calc R
H13B H -0.7684 0.2486 0.6401 0.039 Uiso 1 1 calc R
H13C H -0.8884 0.2196 0.7282 0.039 Uiso 1 1 calc R
C4 C -0.2719(5) 0.03117(8) 0.7973(5) 0.0241(8) Uani 1 1 d .
H4 H -0.3139 0.0096 0.7768 0.029 Uiso 1 1 calc R
C5 C -0.0635(6) 0.03757(8) 0.8583(5) 0.0220(8) Uani 1 1 d .
H5 H 0.0298 0.0202 0.8748 0.026 Uiso 1 1 calc R
C6 C 0.0067(5) 0.06792(8) 0.8939(5) 0.0216(8) Uani 1 1 d .
H6 H 0.1460 0.0720 0.9356 0.026 Uiso 1 1 calc R
C2 C -0.3446(5) 0.08672(7) 0.8014(5) 0.0180(7) Uani 1 1 d .
C10 C -0.4317(5) 0.23388(8) 0.8400(5) 0.0219(8) Uani 1 1 d .
H10 H -0.4610 0.2561 0.8404 0.026 Uiso 1 1 calc R
C8 C -0.1972(5) 0.19104(8) 0.9260(5) 0.0192(7) Uani 1 1 d .
C7 C -0.3428(5) 0.16986(7) 0.8400(5) 0.0168(7) Uani 1 1 d .
C11 C -0.5768(5) 0.21306(7) 0.7504(5) 0.0201(7) Uani 1 1 d .
C3 C -0.4139(5) 0.05500(7) 0.7672(5) 0.0215(8) Uani 1 1 d .
H3 H -0.5525 0.0505 0.7253 0.026 Uiso 1 1 calc R
C9 C -0.2481(5) 0.22337(8) 0.9274(5) 0.0218(8) Uani 1 1 d .
H9 H -0.1552 0.2383 0.9893 0.026 Uiso 1 1 calc R

loop_
_atom_site_aniso_label
_atom_site_aniso_U_11
_atom_site_aniso_U_22
_atom_site_aniso_U_33
_atom_site_aniso_U_23
_atom_site_aniso_U_13
_atom_site_aniso_U_12
F1 0.0191(10) 0.0226(10) 0.0221(11) 0.0032(8) -0.0023(8) 0.0005(8)
F4 0.0221(10) 0.0190(9) 0.0257(11) -0.0014(8) -0.0017(8) -0.0031(8)
F5 0.0200(10) 0.0225(10) 0.0231(11) -0.0002(8) -0.0033(8) 0.0002(9)
F8 0.0212(10) 0.0223(10) 0.0280(12) -0.0028(9) -0.0049(9) -0.0027(9)
F2 0.0276(11) 0.0160(9) 0.0275(12) 0.0027(8) 0.0026(9) 0.0059(9)
F7 0.0304(11) 0.0127(9) 0.0292(12) -0.0016(8) 0.0001(9) -0.0006(9)
F3 0.0321(11) 0.0129(9) 0.0335(12) -0.0014(9) 0.0016(9) -0.0004(9)
F6 0.0270(11) 0.0176(9) 0.0272(12) 0.0027(8) -0.0002(9) 0.0067(9)
C23 0.0207(18) 0.0147(15) 0.0123(17) 0.0004(13) 0.0046(13) -0.0014(14)
C22 0.0207(17) 0.0164(15) 0.0079(15) 0.0006(13) 0.0026(13) 0.0001(14)
C19 0.0215(18) 0.0167(16) 0.0138(17) 0.0035(13) 0.0010(14) 0.0071(14)
C21 0.0148(16) 0.0200(16) 0.0140(17) -0.0013(13) -0.0006(13) -0.0026(14)
C15 0.0217(18) 0.0125(15) 0.0170(17) 0.0047(13) 0.0036(14) 0.0047(14)
C14 0.0177(17) 0.0171(16) 0.0128(16) -0.0002(13) 0.0008(13) 0.0009(14)
N1 0.0194(15) 0.0193(14) 0.0179(15) 0.0016(12) 0.0000(12) 0.0029(12)
C20 0.0246(18) 0.0143(15) 0.0180(18) 0.0006(13) 0.0047(14) -0.0009(15)
N2 0.0167(14) 0.0166(13) 0.0161(14) -0.0002(11) 0.0002(11) -0.0002(12)
O1 0.0206(13) 0.0226(12) 0.0293(15) -0.0003(11) -0.0047(11) 0.0002(11)
C17 0.0169(17) 0.0203(16) 0.0147(17) 0.0014(14) 0.0003(13) -0.0048(15)
N3 0.0235(16) 0.0157(13) 0.0187(15) -0.0008(11) 0.0025(12) -0.0012(12)
C18 0.0153(16) 0.0195(16) 0.0130(16) 0.0008(13) 0.0013(13) 0.0006(14)
C12 0.0210(18) 0.0156(15) 0.0186(18) 0.0000(14) 0.0014(14) 0.0005(14)
C16 0.0278(19) 0.0100(14) 0.0177(18) -0.0022(13) 0.0055(14) -0.0031(15)
C1 0.0239(18) 0.0148(15) 0.0126(17) 0.0018(13) 0.0020(14) 0.0033(14)
C13 0.0229(19) 0.0225(17) 0.032(2) 0.0024(16) 0.0019(16) 0.0035(16)
C4 0.033(2) 0.0205(17) 0.0195(19) 0.0031(15) 0.0063(15) 0.0050(16)
C5 0.033(2) 0.0165(16) 0.0166(18) 0.0038(14) 0.0042(15) 0.0063(16)
C6 0.0256(19) 0.0236(17) 0.0154(18) 0.0018(14) 0.0016(14) 0.0059(16)
C2 0.0242(18) 0.0160(15) 0.0139(17) -0.0015(13) 0.0031(14) 0.0009(15)
C10 0.029(2) 0.0135(15) 0.0240(19) 0.0001(14) 0.0065(15) 0.0007(15)
C8 0.0190(17) 0.0233(17) 0.0158(17) 0.0001(14) 0.0049(14) -0.0032(15)
C7 0.0224(18) 0.0142(15) 0.0145(17) -0.0009(13) 0.0053(14) -0.0001(14)
C11 0.0234(18) 0.0176(16) 0.0196(18) 0.0007(14) 0.0040(14) -0.0009(15)
C3 0.0268(19) 0.0197(17) 0.0187(18) -0.0032(14) 0.0064(15) -0.0013(15)
C9 0.0229(19) 0.0184(16) 0.0239(19) -0.0018(14) 0.0010(15) -0.0051(15)

loop_
_atom_type_symbol
_atom_type_description
_atom_type_scat_dispersion_real
_atom_type_scat_dispersion_imag
_atom_type_scat_source
C C 0.0033 0.0016 'International Tables Vol C Tables 4.2.6.8 and 6.1.1.4'
H H 0.0000 0.0000 'International Tables Vol C Tables 4.2.6.8 and 6.1.1.4'
F F 0.0171 0.0103 'International Tables Vol C Tables 4.2.6.8 and 6.1.1.4'
N N 0.0061 0.0033 'International Tables Vol C Tables 4.2.6.8 and 6.1.1.4'
O O 0.0106 0.0060 'International Tables Vol C Tables 4.2.6.8 and 6.1.1.4'

loop_
_geom_angle_atom_site_label_1
_geom_angle_atom_site_label_2
_geom_angle_atom_site_label_3
_geom_angle
C17 C23 C22 117.7(3)
C18 C23 C22 118.5(3)
C18 C23 C17 123.8(3)
C21 C22 C23 118.0(3)
C21 C22 C14 123.2(3)
C14 C22 C23 118.8(3)
F6 C19 C20 119.4(3)
F6 C19 C18 120.9(3)
C18 C19 C20 119.7(3)
F8 C21 C22 120.0(3)
F8 C21 C20 118.5(3)
C20 C21 C22 121.5(3)
F2 C15 C14 121.1(3)
F2 C15 C16 119.7(3)
C14 C15 C16 119.3(3)
F1 C14 C22 120.5(3)
F1 C14 C15 117.9(3)
C15 C14 C22 121.6(3)
N2 N1 C1 103.0(3)
F7 C20 C19 119.0(3)
F7 C20 C21 120.4(3)
C21 C20 C19 120.6(3)
N1 N2 C7 120.9(3)
N3 N2 N1 117.4(2)
N3 N2 C7 121.7(3)
C8 O1 H1 109.5
F4 C17 C23 120.4(3)
F4 C17 C16 118.1(3)
C16 C17 C23 121.6(3)
N2 N3 C2 102.3(2)
F5 C18 C23 120.7(3)
F5 C18 C19 117.6(3)
C19 C18 C23 121.7(3)
C7 C12 H12 119.8
C11 C12 H12 119.8
C11 C12 C7 120.5(3)
F3 C16 C15 118.0(3)
F3 C16 C17 120.9(3)
C17 C16 C15 121.1(3)
N1 C1 C6 130.5(3)
N1 C1 C2 108.3(3)
C6 C1 C2 121.2(3)
H13A C13 H13B 109.5
H13A C13 H13C 109.5
H13B C13 H13C 109.5
C11 C13 H13A 109.5
C11 C13 H13B 109.5
C11 C13 H13C 109.5
C5 C4 H4 118.9
C3 C4 H4 118.9
C3 C4 C5 122.2(3)
C4 C5 H5 119.0
C6 C5 C4 122.0(3)
C6 C5 H5 119.0
C1 C6 H6 121.5
C5 C6 C1 117.1(3)
C5 C6 H6 121.5
N3 C2 C1 109.0(3)
N3 C2 C3 130.4(3)
C3 C2 C1 120.6(3)
C11 C10 H10 118.8
C9 C10 H10 118.8
C9 C10 C11 122.4(3)
O1 C8 C7 125.4(3)
O1 C8 C9 117.1(3)
C9 C8 C7 117.6(3)
C12 C7 N2 118.1(3)
C12 C7 C8 121.5(3)
C8 C7 N2 120.3(3)
C12 C11 C13 121.4(3)
C12 C11 C10 117.4(3)
C10 C11 C13 121.3(3)
C4 C3 C2 116.9(3)
C4 C3 H3 121.6
C2 C3 H3 121.6
C10 C9 C8 120.6(3)
C10 C9 H9 119.7
C8 C9 H9 119.7

loop_
_geom_bond_atom_site_label_1
_geom_bond_atom_site_label_2
_geom_bond_distance
F1 C14 1.347(3)
F4 C17 1.346(4)
F5 C18 1.353(3)
F8 C21 1.347(3)
F2 C15 1.338(3)
F7 C20 1.339(3)
F3 C16 1.349(3)
F6 C19 1.344(3)
C23 C22 1.428(4)
C23 C17 1.415(4)
C23 C18 1.407(4)
C22 C21 1.416(4)
C22 C14 1.419(4)
C19 C20 1.397(4)
C19 C18 1.367(4)
C21 C20 1.357(4)
C15 C14 1.361(4)
C15 C16 1.406(4)
N1 N2 1.344(4)
N1 C1 1.351(4)
N2 N3 1.337(4)
N2 C7 1.438(4)
O1 H1 0.8400
O1 C8 1.366(4)
C17 C16 1.354(4)
N3 C2 1.359(4)
C12 H12 0.9500
C12 C7 1.395(4)
C12 C11 1.391(4)
C1 C6 1.408(4)
C1 C2 1.425(5)
C13 H13A 0.9800
C13 H13B 0.9800
C13 H13C 0.9800
C13 C11 1.509(5)
C4 H4 0.9500
C4 C5 1.422(5)
C4 C3 1.369(5)
C5 H5 0.9500
C5 C6 1.366(4)
C6 H6 0.9500
C2 C3 1.417(4)
C10 H10 0.9500
C10 C11 1.398(5)
C10 C9 1.375(5)
C8 C7 1.400(4)
C8 C9 1.394(4)
C3 H3 0.9500
C9 H9 0.9500

loop_
_geom_torsion_atom_site_label_1
_geom_torsion_atom_site_label_2
_geom_torsion_atom_site_label_3
_geom_torsion_atom_site_label_4
_geom_torsion
F4 C17 C16 F3 -0.3(5)
F4 C17 C16 C15 -178.4(3)
F8 C21 C20 F7 0.1(5)
F8 C21 C20 C19 178.7(3)
F2 C15 C14 F1 -2.0(5)
F2 C15 C14 C22 179.2(3)
F2 C15 C16 F3 1.9(5)
F2 C15 C16 C17 -179.9(3)
F6 C19 C20 F7 -0.7(5)
F6 C19 C20 C21 -179.3(3)
F6 C19 C18 F5 1.3(5)
F6 C19 C18 C23 -179.5(3)
C23 C22 C21 F8 -179.5(3)
C23 C22 C21 C20 0.4(5)
C23 C22 C14 F1 -178.4(3)
C23 C22 C14 C15 0.4(5)
C23 C17 C16 F3 179.1(3)
C23 C17 C16 C15 1.0(5)
C22 C23 C17 F4 177.7(3)
C22 C23 C17 C16 -1.7(5)
C22 C23 C18 F5 178.1(3)
C22 C23 C18 C19 -1.1(5)
C22 C21 C20 F7 -179.7(3)
C22 C21 C20 C19 -1.1(5)
C21 C22 C14 F1 1.4(5)
C21 C22 C14 C15 -179.9(3)
C14 C22 C21 F8 0.7(5)
C14 C22 C21 C20 -179.4(3)
C14 C15 C16 F3 -177.7(3)
C14 C15 C16 C17 0.5(5)
N1 N2 N3 C2 -0.6(4)
N1 N2 C7 C12 168.1(3)
N1 N2 C7 C8 -11.1(4)
N1 C1 C6 C5 -179.1(3)
N1 C1 C2 N3 -0.8(4)
N1 C1 C2 C3 -180.0(3)
C20 C19 C18 F5 -178.9(3)
C20 C19 C18 C23 0.3(5)
N2 N1 C1 C6 179.0(3)
N2 N1 C1 C2 0.4(3)
N2 N3 C2 C1 0.8(3)
N2 N3 C2 C3 179.9(3)
O1 C8 C7 N2 -0.2(5)
O1 C8 C7 C12 -179.4(3)
O1 C8 C9 C10 178.6(3)
C17 C23 C22 C21 -178.7(3)
C17 C23 C22 C14 1.0(4)
C17 C23 C18 F5 -2.5(5)
C17 C23 C18 C19 178.3(3)
N3 N2 C7 C12 -12.1(4)
N3 N2 C7 C8 168.7(3)
N3 C2 C3 C4 -179.5(3)
C18 C23 C22 C21 0.7(4)
C18 C23 C22 C14 -179.5(3)
C18 C23 C17 F4 -1.8(5)
C18 C23 C17 C16 178.8(3)
C18 C19 C20 F7 179.4(3)
C18 C19 C20 C21 0.8(5)
C16 C15 C14 F1 177.7(3)
C16 C15 C14 C22 -1.2(5)
C1 N1 N2 N3 0.1(4)
C1 N1 N2 C7 179.9(3)
C1 C2 C3 C4 -0.6(5)
C4 C5 C6 C1 -0.5(5)
C5 C4 C3 C2 -0.6(5)
C6 C1 C2 N3 -179.6(3)
C6 C1 C2 C3 1.3(5)
C2 C1 C6 C5 -0.7(5)
C7 N2 N3 C2 179.6(3)
C7 C12 C11 C13 178.1(3)
C7 C12 C11 C10 -1.0(5)
C7 C8 C9 C10 -2.6(5)
C11 C12 C7 N2 -179.4(3)
C11 C12 C7 C8 -0.2(5)
C11 C10 C9 C8 1.5(5)
C3 C4 C5 C6 1.2(5)
C9 C10 C11 C12 0.3(5)
C9 C10 C11 C13 -178.8(3)
C9 C8 C7 N2 -178.8(3)
C9 C8 C7 C12 2.0(5)
